data_4339591
loop_
_publ_author_name
'Belik, Alexei A.'
'Koo, Hyun-Joo'
'Whangbo, Myung-Hwan'
'Tsujii, Naohito'
'Naumov, Pance'
'Takayama-Muromachi, Eiji'

_publ_section_title
;
 Magnetic properties of synthetic libethenite Cu2PO4OH: a new spin-gap
 system.
;
_journal_issue 21
_journal_name_full 'Inorganic chemistry'
_journal_page_first 8684
_journal_page_last 8689
_journal_paper_doi 10.1021/ic7008418
_journal_volume 46
_journal_year 2007
_chemical_formula_moiety Cu2(OH)PO4
_chemical_formula_sum 'Cu2 H O5 P'
_chemical_formula_weight 239.06
_chemical_name_common 'libethenite (mineralogical)'
_chemical_name_systematic
;
 copper(II) hydroxyphosphate
;
_space_group_IT_number 58
_symmetry_cell_setting orthorhombic
_symmetry_space_group_name_Hall '-P 2 2n'
_symmetry_space_group_name_H-M 'P n n m'
_atom_sites_solution_hydrogens geom
_atom_sites_solution_primary direct
_atom_sites_solution_secondary difmap
_audit_creation_method 'Manual editing of SHELXL-97''
_cell_angle_alpha 90.00
_cell_angle_beta 90.00
_cell_angle_gamma 90.00
_cell_formula_units_Z 4
_cell_length_a 8.0513(9)
_cell_length_b 8.3775(10)
_cell_length_c 5.8799(7)
_cell_measurement_temperature 200(2)
_cell_volume 396.60(8)
_computing_cell_refinement 'SAINT (Bruker, 1995)'
_computing_data_collection 'SMART (Bruker, 1995)'
_computing_data_reduction 'SAINT (Bruker, 1995)'
_computing_publication_material 'SHELXL-97 (Sheldrick, 1997)'
_computing_structure_refinement 'SHELXL-97 (Sheldrick, 1997)'
_computing_structure_solution 'SIR-92 (Altomare, 1992)'
_diffrn_ambient_temperature 200(2)
_diffrn_measured_fraction_theta_max 0.957
_diffrn_measurement_device_type 'Bruker APEX CCD diffractometer'
_diffrn_measurement_method '\w scan'
_diffrn_radiation_monochromator graphite
_diffrn_radiation_source 'fine-focus sealed tube'
_diffrn_radiation_type MoK\a
_diffrn_radiation_wavelength 0.71073
_diffrn_reflns_av_R_equivalents 0.0396
_diffrn_reflns_av_sigmaI/netI 0.0198
_diffrn_reflns_limit_h_max 11
_diffrn_reflns_limit_h_min -11
_diffrn_reflns_limit_k_max 11
_diffrn_reflns_limit_k_min -11
_diffrn_reflns_limit_l_max 4
_diffrn_reflns_limit_l_min -8
_diffrn_reflns_number 6262
_diffrn_reflns_theta_full 30.19
_diffrn_reflns_theta_max 30.19
_diffrn_reflns_theta_min 3.51
_exptl_absorpt_coefficient_mu 11.027
_exptl_absorpt_correction_type none
_exptl_absorpt_process_details 'SADABS (Sheldrick, 1996)'
_exptl_crystal_colour green
_exptl_crystal_density_diffrn 4.004
_exptl_crystal_density_method 'not measured'
_exptl_crystal_description block
_exptl_crystal_F_000 456
_exptl_crystal_size_max 0.200
_exptl_crystal_size_mid 0.180
_exptl_crystal_size_min 0.175
_refine_diff_density_max 0.977
_refine_diff_density_min -2.658
_refine_diff_density_rms 0.456
_refine_ls_extinction_method none
_refine_ls_goodness_of_fit_ref 1.364
_refine_ls_hydrogen_treatment mixed
_refine_ls_matrix_type full
_refine_ls_number_parameters 48
_refine_ls_number_reflns 617
_refine_ls_number_restraints 0
_refine_ls_restrained_S_all 1.364
_refine_ls_R_factor_all 0.0397
_refine_ls_R_factor_gt 0.0381
_refine_ls_shift/su_max 0.000
_refine_ls_shift/su_mean 0.000
_refine_ls_structure_factor_coef Fsqd
_refine_ls_weighting_details 'calc w=1/[\s^2^(Fo^2^)+(0.0591P)^2^+0.2254P] where P=(Fo^2^+2Fc^2^)/3'
_refine_ls_weighting_scheme calc
_refine_ls_wR_factor_gt 0.1011
_refine_ls_wR_factor_ref 0.1018
_reflns_number_gt 577
_reflns_number_total 617
_reflns_threshold_expression >2sigma(I)
_cod_data_source_file ic7008418-file001.cif
_cod_data_source_block sad
_cod_original_sg_symbol_H-M Pnnm
_cod_original_formula_sum 'H Cu2 O5 P'
_cod_database_code 4339591

loop_
_symmetry_equiv_pos_as_xyz
'x, y, z'
'-x, -y, z'
'x+1/2, -y+1/2, -z+1/2'
'-x+1/2, y+1/2, -z+1/2'
'-x, -y, -z'
'x, y, -z'
'-x-1/2, y-1/2, z-1/2'
'x-1/2, -y-1/2, z-1/2'

loop_
_atom_site_label
_atom_site_type_symbol
_atom_site_fract_x
_atom_site_fract_y
_atom_site_fract_z
_atom_site_U_iso_or_equiv
_atom_site_adp_type
_atom_site_occupancy
_atom_site_symmetry_multiplicity
_atom_site_calc_flag
_atom_site_refinement_flags
Cu1 Cu 0.0000 0.5000 0.24911(9) 0.0061(2) Uani 1 2 d S
Cu2 Cu -0.36181(7) 0.37495(7) 0.5000 0.0077(2) Uani 1 2 d S
P3 P -0.23297(14) 0.25163(13) 0.0000 0.0036(3) Uani 1 2 d S
O1 O -0.1331(4) 0.4120(4) 0.0000 0.0054(7) Uani 1 2 d S
O3 O -0.1029(5) 0.1159(4) 0.0000 0.0137(8) Uani 1 2 d S
O2 O -0.3413(3) 0.2389(3) 0.2106(4) 0.0098(5) Uani 1 1 d .
O4 O -0.1236(4) 0.3974(4) 0.5000 0.0049(6) Uani 1 2 d S
H H -0.095(10) 0.289(9) 0.5000 0.020(19) Uiso 1 2 d S

loop_
_atom_site_aniso_label
_atom_site_aniso_U_11
_atom_site_aniso_U_22
_atom_site_aniso_U_33
_atom_site_aniso_U_23
_atom_site_aniso_U_13
_atom_site_aniso_U_12
Cu1 0.0060(4) 0.0104(4) 0.0018(4) 0.000 0.000 -0.00435(18)
Cu2 0.0024(3) 0.0093(3) 0.0112(4) 0.000 0.000 -0.00057(18)
P3 0.0028(5) 0.0054(5) 0.0027(6) 0.000 0.000 -0.0005(4)
O1 0.0061(16) 0.0067(14) 0.0034(15) 0.000 0.000 -0.0039(11)
O3 0.0029(15) 0.0060(15) 0.032(2) 0.000 0.000 0.0001(12)
O2 0.0109(12) 0.0133(11) 0.0051(10) -0.0034(10) 0.0042(9) -0.0067(9)
O4 0.0038(15) 0.0073(15) 0.0037(15) 0.000 0.000 -0.0007(11)

loop_
_atom_type_symbol
_atom_type_description
_atom_type_scat_dispersion_real
_atom_type_scat_dispersion_imag
_atom_type_scat_source
H H 0.0000 0.0000 'International Tables Vol C Tables 4.2.6.8 and 6.1.1.4'
O O 0.0106 0.0060 'International Tables Vol C Tables 4.2.6.8 and 6.1.1.4'
P P 0.1023 0.0942 'International Tables Vol C Tables 4.2.6.8 and 6.1.1.4'
Cu Cu 0.3201 1.2651 'International Tables Vol C Tables 4.2.6.8 and 6.1.1.4'

loop_
_geom_angle_atom_site_label_1
_geom_angle_atom_site_label_2
_geom_angle_atom_site_label_3
_geom_angle
_geom_angle_site_symmetry_1
_geom_angle_site_symmetry_3
O1 Cu1 O1 83.22(14) . 5_565
O1 Cu1 O4 175.82(15) . 5_566
O1 Cu1 O4 96.84(11) 5_565 5_566
O1 Cu1 O4 96.84(11) . .
O1 Cu1 O4 175.82(15) 5_565 .
O4 Cu1 O4 83.42(15) 5_566 .
O1 Cu1 O2 95.58(12) . 4_455
O1 Cu1 O2 92.95(12) 5_565 4_455
O4 Cu1 O2 80.25(12) 5_566 4_455
O4 Cu1 O2 91.20(12) . 4_455
O1 Cu1 O2 92.95(12) . 3
O1 Cu1 O2 95.58(12) 5_565 3
O4 Cu1 O2 91.20(12) 5_566 3
O4 Cu1 O2 80.25(12) . 3
O2 Cu1 O2 168.59(13) 4_455 3
O1 Cu1 Cu1 41.61(7) . 5_565
O1 Cu1 Cu1 41.61(7) 5_565 5_565
O4 Cu1 Cu1 138.29(8) 5_566 5_565
O4 Cu1 Cu1 138.29(8) . 5_565
O2 Cu1 Cu1 95.70(6) 4_455 5_565
O2 Cu1 Cu1 95.70(6) 3 5_565
O1 Cu1 Cu1 138.39(7) . 5_566
O1 Cu1 Cu1 138.39(7) 5_565 5_566
O4 Cu1 Cu1 41.71(8) 5_566 5_566
O4 Cu1 Cu1 41.71(8) . 5_566
O2 Cu1 Cu1 84.30(6) 4_455 5_566
O2 Cu1 Cu1 84.30(6) 3 5_566
Cu1 Cu1 Cu1 180.0 5_565 5_566
O4 Cu2 O3 172.13(16) . 3_455
O4 Cu2 O3 92.41(16) . 7_566
O3 Cu2 O3 79.72(17) 3_455 7_566
O4 Cu2 O2 88.52(9) . .
O3 Cu2 O2 95.87(9) 3_455 .
O3 Cu2 O2 124.09(8) 7_566 .
O4 Cu2 O2 88.52(9) . 6_556
O3 Cu2 O2 95.87(9) 3_455 6_556
O3 Cu2 O2 124.09(8) 7_566 6_556
O2 Cu2 O2 111.82(15) . 6_556
O4 Cu2 Cu2 131.12(11) . 5_466
O3 Cu2 Cu2 41.01(10) 3_455 5_466
O3 Cu2 Cu2 38.71(12) 7_566 5_466
O2 Cu2 Cu2 116.03(8) . 5_466
O2 Cu2 Cu2 116.03(8) 6_556 5_466
O2 P3 O2 109.3(2) 6 .
O2 P3 O3 109.72(13) 6 .
O2 P3 O3 109.72(13) . .
O2 P3 O1 110.82(12) 6 .
O2 P3 O1 110.82(12) . .
O3 P3 O1 106.4(2) . .
P3 O1 Cu1 127.16(11) . .
P3 O1 Cu1 127.16(11) . 5_565
Cu1 O1 Cu1 96.78(14) . 5_565
P3 O3 Cu2 130.4(2) . 3
P3 O3 Cu2 129.3(2) . 7
Cu2 O3 Cu2 100.28(17) 3 7
P3 O2 Cu2 133.04(15) . .
P3 O2 Cu1 116.60(14) . 3_455
Cu2 O2 Cu1 109.87(11) . 3_455
Cu2 O4 Cu1 122.92(11) . 5_566
Cu2 O4 Cu1 122.92(11) . .
Cu1 O4 Cu1 96.58(15) 5_566 .

loop_
_geom_bond_atom_site_label_1
_geom_bond_atom_site_label_2
_geom_bond_distance
_geom_bond_site_symmetry_2
Cu1 O1 1.959(2) .
Cu1 O1 1.959(2) 5_565
Cu1 O4 1.976(2) 5_566
Cu1 O4 1.976(2) .
Cu1 O2 2.386(2) 4_455
Cu1 O2 2.386(2) 3
Cu1 Cu1 2.9294(11) 5_565
Cu1 Cu1 2.9505(11) 5_566
Cu2 O4 1.927(3) .
Cu2 O3 1.942(4) 3_455
Cu2 O3 2.038(3) 7_566
Cu2 O2 2.055(3) .
Cu2 O2 2.055(3) 6_556
Cu2 Cu2 3.0563(12) 5_466
P3 O2 1.518(3) 6
P3 O2 1.518(3) .
P3 O3 1.546(4) .
P3 O1 1.565(4) .
O1 Cu1 1.959(2) 5_565
O3 Cu2 1.942(4) 3
O3 Cu2 2.038(3) 7
O2 Cu1 2.386(2) 3_455
O4 Cu1 1.976(2) 5_566
